data_2005158
loop_
_publ_author_name
'Cao, Y.'
'Zhao, B.'
'Zhang, Y.-Q.'
'Zhang, D.-C.'

_publ_section_title
;
 1-Benzoyl-3-(4-methoxyphenyl)thiourea
;
_journal_issue 7
_journal_name_full 'Acta Crystallographica Section C'
_journal_page_first 1772
_journal_page_last 1774
_journal_paper_doi 10.1107/S0108270196001989
_journal_volume 52
_journal_year 1996
_chemical_formula_iupac 'C15 H14 N2 O2 S1'
_chemical_formula_moiety 'C15 H14 N2 O2 S1'
_chemical_formula_sum 'C15 H14 N2 O2 S'
_chemical_formula_weight 286.35
_space_group_IT_number 2
_symmetry_cell_setting triclinic
_symmetry_space_group_name_Hall '-P 1'
_symmetry_space_group_name_H-M 'P -1'
_cell_angle_alpha 93.510(10)
_cell_angle_beta 93.680(10)
_cell_angle_gamma 91.462(10)
_cell_formula_units_Z 2
_cell_length_a 9.8350(10)
_cell_length_b 13.4840(10)
_cell_length_c 5.4400(10)
_cell_measurement_reflns_used 25
_cell_measurement_temperature 293
_cell_measurement_theta_max 26.56
_cell_measurement_theta_min 23.26
_cell_volume 718.27(16)
_computing_cell_refinement 'MSC/AFC Diffractometer Control Software'
_computing_data_collection
;
MSC/AFC Diffractometer Control Software
(Molecular Structure Corporation, 1988)
;
_computing_data_reduction 'TEXSAN PROCESS (Molecular Structure Corporation, 1992)'
_computing_publication_material TEXSAN
_computing_structure_refinement TEXSAN
_computing_structure_solution 'SAPI91 (Fan, 1991)'
_diffrn_ambient_temperature 20.0
_diffrn_measurement_device 'Rigaku AFC-7R'
_diffrn_measurement_method \w-2\q
_diffrn_radiation_monochromator graphite
_diffrn_radiation_source 'X-ray tube'
_diffrn_radiation_type MoK\a
_diffrn_radiation_wavelength 0.7107
_diffrn_reflns_av_R_equivalents 0.010
_diffrn_reflns_limit_h_max 9
_diffrn_reflns_limit_h_min 0
_diffrn_reflns_limit_k_max 14
_diffrn_reflns_limit_k_min -14
_diffrn_reflns_limit_l_max 5
_diffrn_reflns_limit_l_min -5
_diffrn_reflns_number 1751
_diffrn_reflns_theta_max 22.50
_diffrn_standards_decay_% 0.19
_diffrn_standards_interval_count 200
_diffrn_standards_number 3
_exptl_absorpt_coefficient_mu 0.228
_exptl_absorpt_correction_type none
_exptl_crystal_colour colorless
_exptl_crystal_density_diffrn 1.324
_exptl_crystal_density_meas ?
_exptl_crystal_description prismatic
_exptl_crystal_F_000 300
_exptl_crystal_size_max 0.30
_exptl_crystal_size_mid 0.20
_exptl_crystal_size_min 0.20
_refine_diff_density_max 0.22
_refine_diff_density_min -0.28
_refine_ls_extinction_method none
_refine_ls_goodness_of_fit_obs 1.510
_refine_ls_hydrogen_treatment 'H-atom parameters added theoretically and refined isotropically'
_refine_ls_matrix_type full
_refine_ls_number_parameters 234
_refine_ls_number_reflns 1261
_refine_ls_number_restraints 0
_refine_ls_R_factor_obs 0.0330
_refine_ls_shift/esd_max 0.029
_refine_ls_structure_factor_coef F
_refine_ls_weighting_scheme 'sigma; w = 1/[\s^2^(F)]'
_refine_ls_wR_factor_obs 0.0480
_reflns_number_observed 1261
_reflns_number_total 1622
_reflns_observed_criterion I>3\s(I)
_cod_data_source_file na1222.cif
_cod_data_source_block I
_cod_depositor_comments
;
The following automatic conversions were performed:

'_exptl_crystal_density_meas' value 'not measured' was changed to '?'
- the value is perceived as not measured.

Automatic conversion script
Id: cif_fix_values 3008 2015-01-20 13:52:24Z robertas 
;
_cod_original_cell_volume 718.3(2)
_cod_original_formula_sum 'C15 H14 N2 O2 S1'
_cod_database_code 2005158

loop_
_symmetry_equiv_pos_as_xyz
'   +x,   +y,   +z'
'   -x,   -y,   -z'

loop_
_atom_site_aniso_label
_atom_site_aniso_U_11
_atom_site_aniso_U_22
_atom_site_aniso_U_33
_atom_site_aniso_U_12
_atom_site_aniso_U_13
_atom_site_aniso_U_23
S1 0.0482(6) 0.0495(5) 0.0866(6) -0.0035(4) -0.0190(4) 0.0157(4)
O1 0.063(2) 0.0530(10) 0.104(2) -0.0110(10) -0.0270(10) 0.0210(10)
O2 0.098(2) 0.085(2) 0.073(2) 0.034(2) -0.0140(10) 0.0180(10)
N1 0.044(2) 0.049(2) 0.069(2) -0.0040(10) -0.0100(10) 0.0150(10)
N2 0.037(2) 0.040(2) 0.059(2) 0.0010(10) -0.0060(10) 0.0090(10)
C1 0.043(2) 0.047(2) 0.063(2) 0.001(2) -0.001(2) 0.0050(10)
C2 0.039(2) 0.047(2) 0.055(2) 0.0050(10) -0.003(2) 0.0010(10)
C3 0.046(2) 0.064(2) 0.079(2) -0.001(2) -0.007(2) 0.017(2)
C4 0.045(3) 0.088(3) 0.090(3) 0.000(2) -0.011(2) 0.016(2)
C5 0.057(3) 0.089(3) 0.069(2) 0.011(2) -0.009(2) 0.018(2)
C6 0.061(3) 0.074(2) 0.057(2) 0.007(2) 0.004(2) 0.016(2)
C7 0.042(2) 0.064(2) 0.050(2) 0.003(2) 0.001(2) -0.002(2)
C8 0.037(2) 0.045(2) 0.053(2) 0.0060(10) 0.003(2) 0.0050(10)
C9 0.041(2) 0.050(2) 0.055(2) 0.0000(10) -0.002(2) 0.0150(10)
C10 0.074(3) 0.050(2) 0.068(2) 0.002(2) -0.017(2) 0.007(2)
C11 0.086(3) 0.046(2) 0.076(2) 0.012(2) -0.008(2) 0.012(2)
C12 0.060(2) 0.066(2) 0.052(2) 0.018(2) 0.000(2) 0.022(2)
C13 0.069(3) 0.070(2) 0.050(2) 0.013(2) 0.001(2) 0.007(2)
C14 0.065(2) 0.055(2) 0.055(2) 0.016(2) 0.008(2) 0.008(2)
C15 0.100(4) 0.080(3) 0.107(4) 0.032(3) -0.012(3) 0.041(3)

loop_
_atom_site_label
_atom_site_fract_x
_atom_site_fract_y
_atom_site_fract_z
_atom_site_U_iso_or_equiv
_atom_site_thermal_displace_type
S1 .3664(2) .0982(2) .3330(2) .0623 Uij
O1 .7228(2) .2996(2) .6307(4) .0743 Uij
O2 .1447(3) .4653(2) -0.2896(4) .0851 Uij
N1 .5032(3) .2709(2) .3339(5) .0542 Uij
N2 .5946(2) .1559(2) .5878(4) .0455 Uij
C1 .7021(3) .2145(2) .6926(5) .0511 Uij
C2 .7925(3) .1710(2) .8818(5) .0473 Uij
C3 .9271(4) .2050(3) .9101(7) .0630 Uij
C4 1.0145(4) .1690(3) 1.0887(7) .0746 Uij
C5 .9695(4) .0989(3) 1.2396(7) .0715 Uij
C6 .8367(4) .0651(3) 1.2119(6) .0634 Uij
C7 .7475(4) .1003(2) 1.0339(5) .0523 Uij
C8 .4921(3) .1803(2) .4153(5) .0448 Uij
C9 .4094(3) .3186(2) .1725(5) .0484 Uij
C10 .3759(4) .4149(2) .2388(7) .0648 Uij
C11 .2886(4) .4668(3) .0880(7) .0694 Uij
C12 .2340(3) .4220(2) -0.1300(5) .0585 Uij
C13 .2688(4) .3258(2) -0.1984(6) .0628 Uij
C14 .3559(4) .2747(3) -.0477(6) .0577 Uij
C15 .1114(6) .5667(3) -0.22900(10) .0945 Uij
H1 .195(5) .612(3) -0.218(8) .0652 Uij
H2 .052(5) .583(3) -0.343(9) .0887 Uij
H3 .073(4) .571(3) -.057(8) .0542 Uij
H4 .221(3) .296(2) -0.364(6) .0577 Uij
H5 .654(4) .080(2) 1.015(5) .0462 Uij
H6 .809(3) .019(2) 1.306(6) .0467 Uij
H7 1.034(4) .079(3) 1.377(7) .0506 Uij
H8 1.104(4) .187(3) 1.098(7) .0545 Uij
H9 .955(3) .254(2) .806(5) .0556 Uij
H10 .382(4) .213(3) -.094(6) .0836 Uij
H11 .408(3) .442(2) .403(6) .0706 Uij
H12 .265(4) .528(3) .137(6) .0713 Uij
H13 .589(3) .098(2) .627(5) .0704 Uij
H14 .569(3) .304(2) .393(6) .0527 Uij

loop_
_atom_type_symbol
_atom_type_scat_dispersion_real
_atom_type_scat_dispersion_imag
_atom_type_scat_source
C 0.003 0.002 'International Tables'
H 0.000 0.000 'International Tables'
N 0.006 0.003 'International Tables'
O 0.011 0.006 'International Tables'
S 0.125 0.123 'International Tables'

loop_
_geom_angle_atom_site_label_1
_geom_angle_atom_site_label_2
_geom_angle_atom_site_label_3
_geom_angle
_geom_angle_publ_flag
C12 O2 C15 117.1(3) yes
C8 N1 C9 127.9(3) yes
C1 N2 C8 128.7(3) yes
O1 C1 N2 121.5(3) yes
O1 C1 C2 121.2(3) yes
N2 C1 C2 117.3(3) yes
C1 C2 C3 117.9(3) yes
C1 C2 C7 122.8(3) yes
C3 C2 C7 119.3(3) no
C2 C3 C4 120.2(3) no
C3 C4 C5 120.3(4) no
C4 C5 C6 119.6(3) no
C5 C6 C7 121.0(4) no
C2 C7 C6 119.5(3) no
S1 C8 N1 125.4(2) yes
S1 C8 N2 119.2(2) yes
N1 C8 N2 115.4(3) yes
N1 C9 C10 117.8(3) yes
N1 C9 C14 123.1(3) yes
C10 C9 C14 119.1(3) no
C9 C10 C11 121.0(3) no
C10 C11 C12 119.6(3) no
O2 C12 C11 124.6(3) yes
O2 C12 C13 115.8(3) yes
C11 C12 C13 119.6(3) no
C12 C13 C14 120.5(3) no
C9 C14 C13 120.3(3) no
C8 N1 H14 114(2) no
C9 N1 H14 117(2) no
C1 N2 H13 118(2) no
C2 C3 H9 117.0(10) no
C4 C3 H9 122.0(10) no
C3 C4 H8 119(2) no
C5 C4 H8 119(2) no
C4 C5 H7 117(2) no
C6 C5 H7 122(2) no
C5 C6 H6 119(2) no
C7 C6 H6 119(2) no
C2 C7 H5 117.0(10) no
C6 C7 H5 122.0(10) no
C9 C10 H11 117.0(10) no
C11 C10 H11 121.0(10) no
C10 C11 H12 119(2) no
C12 C11 H12 120(2) no
C12 C13 H4 115.0(10) no
C14 C13 H4 123.0(10) no
C9 C14 H10 118(2) no
C13 C14 H10 120(2) no
O2 C15 H1 111(2) no
O2 C15 H2 106(3) no
O2 C15 H3 109(2) no
H1 C15 H2 111(3) no
H1 C15 H3 106(3) no
H2 C15 H3 111(3) no

loop_
_geom_bond_atom_site_label_1
_geom_bond_atom_site_label_2
_geom_bond_distance
_geom_bond_publ_flag
S1 C8 1.659(3) yes
O1 C1 1.231(4) yes
O2 C12 1.363(4) yes
O2 C15 1.438(5) yes
N1 C8 1.329(4) yes
N1 C9 1.425(4) yes
N2 C1 1.376(4) yes
N2 C8 1.392(4) yes
C1 C2 1.476(4) yes
C2 C3 1.386(4) yes
C2 C7 1.383(4) yes
C3 C4 1.374(5) yes
C4 C5 1.374(5) yes
C5 C6 1.365(5) yes
C6 C7 1.380(5) yes
C9 C10 1.381(4) yes
C9 C14 1.370(4) yes
C10 C11 1.383(5) yes
C11 C12 1.367(5) yes
C12 C13 1.386(4) yes
C13 C14 1.375(4) yes
N1 H14 0.81(3) no
N2 H13 0.82(3) no
C3 H9 0.94(3) no
C4 H8 0.91(4) no
C5 H7 1.00(4) no
C6 H6 0.88(3) no
C7 H5 0.95(3) no
C10 H11 0.97(3) no
C11 H12 0.90(4) no
C13 H4 1.04(3) no
C14 H10 0.90(4) no
C15 H1 1.01(4) no
C15 H2 0.87(5) no
C15 H3 1.03(4) no
